data_1506617
loop_
_publ_author_name
'Shi, Yong-Ling'
'Shi, Min'

_publ_section_title
;
 DABCO-catalyzed reaction of allenic esters and ketones with salicyl
 N-tosylimines: synthesis of highly functionalized chromenes.
;
_journal_issue 14
_journal_name_full 'Organic letters'
_journal_page_first 3057
_journal_page_last 3060
_journal_paper_doi 10.1021/ol051044l
_journal_volume 7
_journal_year 2005
_chemical_formula_sum 'C20 H21 N O5 S'
_chemical_formula_weight 387.44
_chemical_name_systematic
; 
 ? 
;
_space_group_IT_number 61
_symmetry_cell_setting orthorhombic
_symmetry_space_group_name_Hall '-P 2ac 2ab'
_symmetry_space_group_name_H-M 'P b c a'
_atom_sites_solution_hydrogens geom
_atom_sites_solution_primary direct
_atom_sites_solution_secondary difmap
_audit_creation_method SHELXL-97
_cell_angle_alpha 90.00
_cell_angle_beta 90.00
_cell_angle_gamma 90.00
_cell_formula_units_Z 8
_cell_length_a 15.9518(12)
_cell_length_b 12.6973(9)
_cell_length_c 19.0989(13)
_cell_measurement_reflns_used 7861
_cell_measurement_temperature 293(2)
_cell_measurement_theta_max 55.246
_cell_measurement_theta_min 4.617
_cell_volume 3868.4(5)
_computing_cell_refinement 'Bruker SMART'
_computing_data_collection 'Bruker SMART'
_computing_data_reduction 'Bruker SHELXTL'
_computing_molecular_graphics 'Bruker SHELXTL'
_computing_publication_material 'Bruker SHELXTL'
_computing_structure_refinement 'SHELXL-97 (Sheldrick, 1997)'
_computing_structure_solution 'SHELXS-97 (Sheldrick, 1990)'
_diffrn_ambient_temperature 293(2)
_diffrn_measured_fraction_theta_full 0.999
_diffrn_measured_fraction_theta_max 0.999
_diffrn_measurement_device_type 'CCD area detector'
_diffrn_measurement_method 'phi and omega scans'
_diffrn_radiation_monochromator graphite
_diffrn_radiation_source 'fine-focus sealed tube'
_diffrn_radiation_type MoK\a
_diffrn_radiation_wavelength 0.71073
_diffrn_reflns_av_R_equivalents 0.0476
_diffrn_reflns_av_sigmaI/netI 0.0285
_diffrn_reflns_limit_h_max 14
_diffrn_reflns_limit_h_min -20
_diffrn_reflns_limit_k_max 16
_diffrn_reflns_limit_k_min -15
_diffrn_reflns_limit_l_max 24
_diffrn_reflns_limit_l_min -19
_diffrn_reflns_number 21440
_diffrn_reflns_theta_full 27.00
_diffrn_reflns_theta_max 27.00
_diffrn_reflns_theta_min 2.13
_exptl_absorpt_coefficient_mu 0.198
_exptl_absorpt_correction_T_max 1.00000
_exptl_absorpt_correction_T_min 0.62973
_exptl_absorpt_correction_type empirical
_exptl_crystal_colour colorless
_exptl_crystal_density_diffrn 1.330
_exptl_crystal_density_method 'not measured'
_exptl_crystal_F_000 1632
_exptl_crystal_size_max 0.516
_exptl_crystal_size_mid 0.427
_exptl_crystal_size_min 0.344
_refine_diff_density_max 0.331
_refine_diff_density_min -0.316
_refine_diff_density_rms 0.052
_refine_ls_extinction_coef 0.0012(5)
_refine_ls_extinction_expression Fc^*^=kFc[1+0.001xFc^2^\l^3^/sin(2\q)]^-1/4^
_refine_ls_extinction_method SHELXL
_refine_ls_goodness_of_fit_ref 1.069
_refine_ls_hydrogen_treatment mixed
_refine_ls_matrix_type full
_refine_ls_number_parameters 318
_refine_ls_number_reflns 4224
_refine_ls_number_restraints 0
_refine_ls_restrained_S_all 1.069
_refine_ls_R_factor_all 0.0523
_refine_ls_R_factor_gt 0.0435
_refine_ls_shift/su_max 0.103
_refine_ls_shift/su_mean 0.003
_refine_ls_structure_factor_coef Fsqd
_refine_ls_weighting_details 'calc w=1/[\s^2^(Fo^2^)+(0.0846P)^2^+0.0000P] where P=(Fo^2^+2Fc^2^)/3'
_refine_ls_weighting_scheme calc
_refine_ls_wR_factor_gt 0.1235
_refine_ls_wR_factor_ref 0.1290
_reflns_number_gt 3417
_reflns_number_total 4224
_reflns_threshold_expression >2sigma(I)
_cod_data_source_file ol051044lsi20050505_033406.cif
_cod_data_source_block cd24432
_cod_depositor_comments
;
The following automatic conversions were performed:

'_symmetry_cell_setting' value 'Orthorhombic' changed to
'orthorhombic' according to
/home/saulius/struct/CIF-dictionaries/cif_core.dic dictionary named
'cif_core.dic' version 2.4.1 from 2010-06-29.

Automatic conversion script
Id: cif_fix_values 1715 2011-07-08 13:25:40Z adriana 
;
_cod_original_sg_symbol_H-M Pbca
_cod_database_code 1506617

loop_
_symmetry_equiv_pos_as_xyz
'x, y, z'
'-x+1/2, -y, z+1/2'
'-x, y+1/2, -z+1/2'
'x+1/2, -y+1/2, -z'
'-x, -y, -z'
'x-1/2, y, -z-1/2'
'x, -y-1/2, z-1/2'
'-x-1/2, y-1/2, z'

loop_
_atom_site_label
_atom_site_type_symbol
_atom_site_fract_x
_atom_site_fract_y
_atom_site_fract_z
_atom_site_U_iso_or_equiv
_atom_site_adp_type
_atom_site_occupancy
_atom_site_symmetry_multiplicity
_atom_site_calc_flag
_atom_site_refinement_flags
S1 S 0.24069(2) 0.87691(3) 0.16054(2) 0.04112(15) Uani 1 1 d .
O1 O 0.07702(8) 1.03264(10) 0.02951(7) 0.0572(3) Uani 1 1 d .
O2 O 0.00817(8) 0.77802(10) -0.02360(8) 0.0645(4) Uani 1 1 d .
O3 O 0.06014(8) 0.62064(8) -0.04960(7) 0.0542(3) Uani 1 1 d .
O4 O 0.21862(8) 0.98520(9) 0.15327(6) 0.0538(3) Uani 1 1 d .
O5 O 0.31813(8) 0.84811(10) 0.19252(6) 0.0585(3) Uani 1 1 d .
N1 N 0.24203(7) 0.82732(10) 0.08166(7) 0.0396(3) Uani 1 1 d .
C1 C 0.26973(11) 0.71633(14) 0.07449(11) 0.0508(4) Uani 1 1 d .
C2 C 0.20237(10) 0.66719(12) 0.03232(8) 0.0461(4) Uani 1 1 d .
C3 C 0.14489(9) 0.73671(11) 0.01360(8) 0.0393(3) Uani 1 1 d .
C4 C 0.16547(9) 0.84642(11) 0.03855(7) 0.0351(3) Uani 1 1 d .
C5 C 0.18027(9) 0.92423(11) -0.01976(7) 0.0396(3) Uani 1 1 d .
C6 C 0.24094(12) 0.90788(17) -0.07021(9) 0.0559(4) Uani 1 1 d .
C7 C 0.25301(16) 0.9804(2) -0.12398(11) 0.0737(7) Uani 1 1 d .
C8 C 0.20326(18) 1.0675(2) -0.12738(11) 0.0757(7) Uani 1 1 d .
C9 C 0.14228(15) 1.08569(15) -0.07793(10) 0.0632(5) Uani 1 1 d .
C10 C 0.13193(10) 1.01516(11) -0.02315(8) 0.0442(4) Uani 1 1 d .
C11 C 0.06461(10) 0.71589(11) -0.02183(8) 0.0428(4) Uani 1 1 d .
C12 C -0.01973(14) 0.59195(17) -0.08184(13) 0.0653(5) Uani 1 1 d .
C13 C -0.0072(2) 0.4921(2) -0.11959(15) 0.0831(7) Uani 1 1 d .
C14 C 0.15901(10) 0.81311(11) 0.20510(8) 0.0424(3) Uani 1 1 d .
C15 C 0.07794(11) 0.85145(13) 0.20073(9) 0.0503(4) Uani 1 1 d .
C16 C 0.01326(13) 0.79693(14) 0.23119(10) 0.0564(5) Uani 1 1 d .
C17 C 0.02663(12) 0.70435(13) 0.26697(9) 0.0545(4) Uani 1 1 d .
C18 C 0.10747(14) 0.66797(16) 0.27169(11) 0.0686(6) Uani 1 1 d .
C19 C 0.17415(13) 0.72106(15) 0.24157(11) 0.0613(5) Uani 1 1 d .
C20 C -0.04438(15) 0.64397(16) 0.29904(13) 0.0804(7) Uani 1 1 d .
H20A H -0.0764 0.6105 0.2628 0.121 Uiso 1 1 calc R
H20B H -0.0798 0.6913 0.3247 0.121 Uiso 1 1 calc R
H20C H -0.0224 0.5914 0.3302 0.121 Uiso 1 1 calc R
H1 H 0.3236(13) 0.7151(15) 0.0499(10) 0.057(5) Uiso 1 1 d .
H2 H 0.2794(13) 0.6832(16) 0.1170(11) 0.062(5) Uiso 1 1 d .
H3 H 0.2028(11) 0.5955(15) 0.0227(9) 0.050(5) Uiso 1 1 d .
H4 H 0.1243(10) 0.8748(11) 0.0639(8) 0.034(4) Uiso 1 1 d .
H6 H 0.2762(11) 0.8463(15) -0.0694(9) 0.049(5) Uiso 1 1 d .
H7 H 0.3018(16) 0.9694(19) -0.1574(13) 0.094(8) Uiso 1 1 d .
H8 H 0.2038(18) 1.129(2) -0.1623(14) 0.106(9) Uiso 1 1 d .
H9 H 0.1056(15) 1.1460(18) -0.0817(12) 0.087(7) Uiso 1 1 d .
H10 H -0.0360(14) 0.6453(18) -0.1105(13) 0.081(7) Uiso 1 1 d .
H11 H -0.0622(15) 0.5863(19) -0.0387(12) 0.082(7) Uiso 1 1 d .
H12 H 0.037(2) 0.510(2) -0.1604(18) 0.133(11) Uiso 1 1 d .
H13 H -0.0523(18) 0.474(2) -0.1397(15) 0.097(8) Uiso 1 1 d .
H14 H 0.0151(19) 0.434(3) -0.0903(15) 0.119(10) Uiso 1 1 d .
H15 H 0.0681(12) 0.9175(16) 0.1793(9) 0.058(5) Uiso 1 1 d .
H16 H -0.0384(13) 0.8245(16) 0.2317(11) 0.066(6) Uiso 1 1 d .
H18 H 0.1139(13) 0.6064(16) 0.2944(10) 0.064(5) Uiso 1 1 d .
H19 H 0.2312(14) 0.6917(18) 0.2425(12) 0.078(6) Uiso 1 1 d .
H23 H 0.0449(16) 1.087(2) 0.0232(12) 0.091(8) Uiso 1 1 d .

loop_
_atom_site_aniso_label
_atom_site_aniso_U_11
_atom_site_aniso_U_22
_atom_site_aniso_U_33
_atom_site_aniso_U_23
_atom_site_aniso_U_13
_atom_site_aniso_U_12
S1 0.0431(2) 0.0389(2) 0.0413(2) -0.00513(14) -0.00233(15) -0.00485(15)
O1 0.0570(8) 0.0432(7) 0.0715(8) 0.0023(5) -0.0003(6) 0.0140(6)
O2 0.0475(7) 0.0448(7) 0.1012(10) -0.0093(6) -0.0224(7) 0.0112(5)
O3 0.0500(7) 0.0403(6) 0.0724(8) -0.0127(5) -0.0166(6) 0.0007(5)
O4 0.0672(8) 0.0351(6) 0.0593(7) -0.0068(5) 0.0050(6) -0.0080(5)
O5 0.0464(7) 0.0727(8) 0.0564(7) -0.0060(6) -0.0132(5) -0.0059(6)
N1 0.0372(7) 0.0402(7) 0.0414(7) -0.0057(5) -0.0031(5) 0.0047(5)
C1 0.0457(10) 0.0448(9) 0.0618(11) -0.0114(8) -0.0105(8) 0.0137(7)
C2 0.0441(9) 0.0378(8) 0.0565(9) -0.0098(7) -0.0041(7) 0.0071(7)
C3 0.0386(8) 0.0331(7) 0.0462(8) -0.0037(6) -0.0001(6) 0.0008(6)
C4 0.0328(7) 0.0325(7) 0.0399(7) -0.0033(5) 0.0003(6) 0.0033(6)
C5 0.0409(8) 0.0381(7) 0.0398(8) -0.0041(6) -0.0039(6) -0.0079(6)
C6 0.0585(11) 0.0610(11) 0.0481(10) -0.0058(8) 0.0072(8) -0.0070(9)
C7 0.0834(16) 0.0897(16) 0.0478(11) -0.0037(10) 0.0136(10) -0.0307(13)
C8 0.1029(19) 0.0732(14) 0.0511(11) 0.0154(10) -0.0111(12) -0.0315(13)
C9 0.0813(14) 0.0501(10) 0.0582(11) 0.0118(8) -0.0186(10) -0.0135(10)
C10 0.0498(9) 0.0362(7) 0.0467(8) 0.0002(6) -0.0125(7) -0.0076(7)
C11 0.0431(9) 0.0330(7) 0.0524(9) 0.0005(6) -0.0053(7) 0.0000(6)
C12 0.0630(13) 0.0567(11) 0.0763(14) -0.0076(10) -0.0263(11) -0.0082(9)
C13 0.0940(19) 0.0713(15) 0.0841(17) -0.0232(13) -0.0236(15) -0.0181(13)
C14 0.0487(9) 0.0394(7) 0.0391(7) -0.0008(6) 0.0006(6) -0.0008(7)
C15 0.0563(10) 0.0408(8) 0.0538(9) 0.0039(7) 0.0135(8) 0.0108(7)
C16 0.0541(11) 0.0547(10) 0.0605(10) 0.0017(8) 0.0168(8) 0.0094(8)
C17 0.0649(11) 0.0465(9) 0.0522(9) -0.0040(7) 0.0132(8) -0.0071(8)
C18 0.0780(14) 0.0534(10) 0.0743(13) 0.0264(9) 0.0024(11) 0.0000(10)
C19 0.0535(11) 0.0597(11) 0.0707(12) 0.0224(9) -0.0066(9) 0.0039(9)
C20 0.0922(17) 0.0624(12) 0.0867(15) 0.0006(10) 0.0334(13) -0.0177(11)

loop_
_atom_type_symbol
_atom_type_description
_atom_type_scat_dispersion_real
_atom_type_scat_dispersion_imag
_atom_type_scat_source
C C 0.0033 0.0016 'International Tables Vol C Tables 4.2.6.8 and 6.1.1.4'
H H 0.0000 0.0000 'International Tables Vol C Tables 4.2.6.8 and 6.1.1.4'
N N 0.0061 0.0033 'International Tables Vol C Tables 4.2.6.8 and 6.1.1.4'
O O 0.0106 0.0060 'International Tables Vol C Tables 4.2.6.8 and 6.1.1.4'
S S 0.1246 0.1234 'International Tables Vol C Tables 4.2.6.8 and 6.1.1.4'

loop_
_geom_angle_atom_site_label_1
_geom_angle_atom_site_label_2
_geom_angle_atom_site_label_3
_geom_angle
O5 S1 O4 120.19(8)
O5 S1 N1 106.56(7)
O4 S1 N1 106.58(7)
O5 S1 C14 108.49(8)
O4 S1 C14 108.00(7)
N1 S1 C14 106.21(7)
C10 O1 H23 114.2(16)
C11 O3 C12 116.35(13)
C1 N1 C4 110.32(11)
C1 N1 S1 117.10(11)
C4 N1 S1 115.81(9)
C2 C1 N1 103.55(12)
C2 C1 H1 111.6(11)
N1 C1 H1 108.7(11)
C2 C1 H2 113.9(13)
N1 C1 H2 113.6(12)
H1 C1 H2 105.5(18)
C3 C2 C1 111.66(14)
C3 C2 H3 127.3(11)
C1 C2 H3 121.1(11)
C2 C3 C11 127.42(14)
C2 C3 C4 112.35(13)
C11 C3 C4 120.02(12)
N1 C4 C5 112.70(12)
N1 C4 C3 101.67(11)
C5 C4 C3 113.94(12)
N1 C4 H4 111.6(10)
C5 C4 H4 104.5(9)
C3 C4 H4 112.6(9)
C6 C5 C10 118.75(15)
C6 C5 C4 121.78(15)
C10 C5 C4 119.47(14)
C5 C6 C7 120.8(2)
C5 C6 H6 121.3(11)
C7 C6 H6 117.9(11)
C8 C7 C6 119.4(2)
C8 C7 H7 121.8(14)
C6 C7 H7 118.6(14)
C7 C8 C9 121.02(19)
C7 C8 H8 130.1(16)
C9 C8 H8 108.8(16)
C8 C9 C10 119.6(2)
C8 C9 H9 120.7(14)
C10 C9 H9 119.7(14)
O1 C10 C9 122.16(16)
O1 C10 C5 117.46(13)
C9 C10 C5 120.36(17)
O2 C11 O3 123.41(15)
O2 C11 C3 123.27(14)
O3 C11 C3 113.28(13)
O3 C12 C13 107.60(19)
O3 C12 H10 108.4(15)
C13 C12 H10 112.7(15)
O3 C12 H11 104.2(12)
C13 C12 H11 113.9(13)
H10 C12 H11 110(2)
C12 C13 H12 105.3(16)
C12 C13 H13 110.0(18)
H12 C13 H13 107(3)
C12 C13 H14 114.3(18)
H12 C13 H14 109(2)
H13 C13 H14 111(2)
C19 C14 C15 119.42(15)
C19 C14 S1 120.35(13)
C15 C14 S1 120.14(12)
C16 C15 C14 119.96(16)
C16 C15 H15 120.4(12)
C14 C15 H15 119.5(12)
C15 C16 C17 121.67(18)
C15 C16 H16 120.0(13)
C17 C16 H16 118.1(13)
C18 C17 C16 117.75(17)
C18 C17 C20 120.73(18)
C16 C17 C20 121.52(19)
C17 C18 C19 122.04(17)
C17 C18 H18 115.6(13)
C19 C18 H18 122.3(13)
C14 C19 C18 119.15(18)
C14 C19 H19 119.5(14)
C18 C19 H19 121.2(14)
C17 C20 H20A 109.5
C17 C20 H20B 109.5
H20A C20 H20B 109.5
C17 C20 H20C 109.5
H20A C20 H20C 109.5
H20B C20 H20C 109.5

loop_
_geom_bond_atom_site_label_1
_geom_bond_atom_site_label_2
_geom_bond_distance
S1 O5 1.4258(12)
S1 O4 1.4261(12)
S1 N1 1.6329(13)
S1 C14 1.7546(16)
O1 C10 1.352(2)
O1 H23 0.87(3)
O2 C11 1.1975(19)
O3 C11 1.3225(18)
O3 C12 1.461(2)
N1 C1 1.483(2)
N1 C4 1.4926(18)
C1 C2 1.481(2)
C1 H1 0.98(2)
C1 H2 0.93(2)
C2 C3 1.322(2)
C2 H3 0.929(19)
C3 C11 1.472(2)
C3 C4 1.5085(19)
C4 C5 1.507(2)
C4 H4 0.891(16)
C5 C6 1.381(2)
C5 C10 1.390(2)
C6 C7 1.392(3)
C6 H6 0.962(18)
C7 C8 1.363(4)
C7 H7 1.02(3)
C8 C9 1.375(3)
C8 H8 1.03(3)
C9 C10 1.387(2)
C9 H9 0.97(2)
C12 C13 1.473(3)
C12 H10 0.91(2)
C12 H11 1.07(2)
C13 H12 1.08(3)
C13 H13 0.85(3)
C13 H14 0.99(3)
C14 C19 1.382(2)
C14 C15 1.384(2)
C15 C16 1.372(3)
C15 H15 0.95(2)
C16 C17 1.376(3)
C16 H16 0.90(2)
C17 C18 1.373(3)
C17 C20 1.499(3)
C18 C19 1.385(3)
C18 H18 0.90(2)
C19 H19 0.98(2)
C20 H20A 0.9600
C20 H20B 0.9600
C20 H20C 0.9600

loop_
_geom_torsion_atom_site_label_1
_geom_torsion_atom_site_label_2
_geom_torsion_atom_site_label_3
_geom_torsion_atom_site_label_4
_geom_torsion
O5 S1 N1 C1 46.06(13)
O4 S1 N1 C1 175.55(12)
C14 S1 N1 C1 -69.47(13)
O5 S1 N1 C4 178.97(10)
O4 S1 N1 C4 -51.55(12)
C14 S1 N1 C4 63.44(12)
C4 N1 C1 C2 -6.03(18)
S1 N1 C1 C2 129.29(13)
N1 C1 C2 C3 2.7(2)
C1 C2 C3 C11 -172.96(16)
C1 C2 C3 C4 1.7(2)
C1 N1 C4 C5 -115.60(14)
S1 N1 C4 C5 108.45(12)
C1 N1 C4 C3 6.79(16)
S1 N1 C4 C3 -129.16(11)
C2 C3 C4 N1 -5.22(17)
C11 C3 C4 N1 169.87(13)
C2 C3 C4 C5 116.30(15)
C11 C3 C4 C5 -68.60(18)
N1 C4 C5 C6 57.95(19)
C3 C4 C5 C6 -57.24(19)
N1 C4 C5 C10 -121.92(14)
C3 C4 C5 C10 122.89(15)
C10 C5 C6 C7 -0.7(3)
C4 C5 C6 C7 179.41(17)
C5 C6 C7 C8 -1.1(3)
C6 C7 C8 C9 1.0(3)
C7 C8 C9 C10 0.9(3)
C8 C9 C10 O1 175.37(17)
C8 C9 C10 C5 -2.8(3)
C6 C5 C10 O1 -175.58(15)
C4 C5 C10 O1 4.3(2)
C6 C5 C10 C9 2.7(2)
C4 C5 C10 C9 -177.44(14)
C12 O3 C11 O2 -1.8(3)
C12 O3 C11 C3 176.28(16)
C2 C3 C11 O2 163.17(18)
C4 C3 C11 O2 -11.1(2)
C2 C3 C11 O3 -14.9(2)
C4 C3 C11 O3 170.82(13)
C11 O3 C12 C13 170.50(19)
O5 S1 C14 C19 -24.54(17)
O4 S1 C14 C19 -156.31(15)
N1 S1 C14 C19 89.68(16)
O5 S1 C14 C15 159.09(13)
O4 S1 C14 C15 27.32(15)
N1 S1 C14 C15 -86.69(14)
C19 C14 C15 C16 -1.4(3)
S1 C14 C15 C16 175.02(14)
C14 C15 C16 C17 0.5(3)
C15 C16 C17 C18 0.3(3)
C15 C16 C17 C20 -178.85(19)
C16 C17 C18 C19 -0.3(3)
C20 C17 C18 C19 178.9(2)
C15 C14 C19 C18 1.4(3)
S1 C14 C19 C18 -175.02(16)
C17 C18 C19 C14 -0.5(3)
